data_7706656
loop_
_publ_author_name
'Bortoluzzi, Marco'
'Ferraro, Valentina'
'Castro, Jes\'us'

_publ_section_title
;
 Synthesis and photoluminescence of manganese(II) naphtylphosphonic
 diamide complexes.
;
_journal_issue 9
_journal_name_full 'Dalton transactions (Cambridge, England : 2003)'
_journal_page_first 3132
_journal_page_last 3136
_journal_paper_doi 10.1039/d1dt00123j
_journal_volume 50
_journal_year 2021
_chemical_formula_moiety 'C28 H38 I2 Mn N4 O2 P2'
_chemical_formula_sum 'C28 H38 I2 Mn N4 O2 P2'
_chemical_formula_weight 833.30
_space_group_crystal_system monoclinic
_space_group_IT_number 14
_space_group_name_Hall '-P 2yn'
_space_group_name_H-M_alt 'P 1 21/n 1'
_atom_sites_solution_hydrogens geom
_audit_creation_method SHELXL-2018/3
_audit_update_record
;
2020-11-03 deposited with the CCDC.	2021-02-23 downloaded from the CCDC.
;
_cell_angle_alpha 90
_cell_angle_beta 99.6840(10)
_cell_angle_gamma 90
_cell_formula_units_Z 4
_cell_length_a 11.4408(3)
_cell_length_b 17.2155(4)
_cell_length_c 17.7567(4)
_cell_measurement_reflns_used 9733
_cell_measurement_temperature 100(2)
_cell_measurement_theta_max 28.28
_cell_measurement_theta_min 2.30
_cell_volume 3447.51(14)
_computing_cell_refinement 'Bruker SAINT'
_computing_data_collection 'Bruker APEX3'
_computing_data_reduction 'Bruker SAINT'
_computing_molecular_graphics 'ORTEP3 for Windows (Farrugia, 2012)'
_computing_structure_refinement 'SHELXL-2018/3 (Sheldrick, 2018)'
_computing_structure_solution 'SHELXT 2018/2 (Sheldrick, 2018)'
_diffrn_ambient_temperature 100(2)
_diffrn_measured_fraction_theta_full 0.999
_diffrn_measured_fraction_theta_max 0.999
_diffrn_measurement_device_type 'Bruker D8 Venture Photon II CMOS'
_diffrn_measurement_method '\f and \w scans'
_diffrn_radiation_monochromator 'Incoatec HeliosTM multilayer optics'
_diffrn_radiation_source 'Incoatec high brillance I\muS microsource'
_diffrn_radiation_type MoK\a
_diffrn_radiation_wavelength 0.71073
_diffrn_reflns_av_R_equivalents 0.0312
_diffrn_reflns_av_unetI/netI 0.0161
_diffrn_reflns_Laue_measured_fraction_full 0.999
_diffrn_reflns_Laue_measured_fraction_max 0.999
_diffrn_reflns_limit_h_max 15
_diffrn_reflns_limit_h_min -14
_diffrn_reflns_limit_k_max 22
_diffrn_reflns_limit_k_min -22
_diffrn_reflns_limit_l_max 23
_diffrn_reflns_limit_l_min -23
_diffrn_reflns_number 73511
_diffrn_reflns_point_group_measured_fraction_full 0.999
_diffrn_reflns_point_group_measured_fraction_max 0.999
_diffrn_reflns_theta_full 25.242
_diffrn_reflns_theta_max 28.288
_diffrn_reflns_theta_min 2.159
_exptl_absorpt_coefficient_mu 2.296
_exptl_absorpt_correction_T_max 0.7457
_exptl_absorpt_correction_T_min 0.6319
_exptl_absorpt_correction_type multi-scan
_exptl_absorpt_process_details 'SADABS-2016/2 (Bruker AXS Inc.)'
_exptl_crystal_colour orange
_exptl_crystal_density_diffrn 1.605
_exptl_crystal_description prism
_exptl_crystal_F_000 1644
_exptl_crystal_size_max 0.213
_exptl_crystal_size_mid 0.193
_exptl_crystal_size_min 0.175
_refine_diff_density_max 0.597
_refine_diff_density_min -0.526
_refine_diff_density_rms 0.056
_refine_ls_extinction_method none
_refine_ls_goodness_of_fit_ref 1.078
_refine_ls_hydrogen_treatment constr
_refine_ls_matrix_type full
_refine_ls_number_parameters 360
_refine_ls_number_reflns 8554
_refine_ls_number_restraints 0
_refine_ls_restrained_S_all 1.078
_refine_ls_R_factor_all 0.0206
_refine_ls_R_factor_gt 0.0181
_refine_ls_shift/su_max 0.004
_refine_ls_shift/su_mean 0.000
_refine_ls_structure_factor_coef Fsqd
_refine_ls_weighting_details 'w=1/[\s^2^(Fo^2^)+(0.0125P)^2^+2.2149P] where P=(Fo^2^+2Fc^2^)/3'
_refine_ls_weighting_scheme calc
_refine_ls_wR_factor_gt 0.0392
_refine_ls_wR_factor_ref 0.0400
_reflns_Friedel_coverage 0.000
_reflns_number_gt 7967
_reflns_number_total 8554
_reflns_threshold_expression 'I > 2\s(I)'
_cod_data_source_file d1dt00123j3.cif
_cod_data_source_block MnI2_Naphtaphosforamide
_cod_depositor_comments 'Adding full bibliography for 7706655--7706657.cif.'
_cod_original_sg_symbol_H-M 'P 21/n'
_cod_database_code 7706656
_shelx_shelxl_version_number 2018/3
_shelx_space_group_comment
;
The symmetry employed for this shelxl refinement is uniquely defined
by the following loop, which should always be used as a source of
symmetry information in preference to the above space-group names.
They are only intended as comments.
;
_shelx_estimated_absorpt_t_min 0.641
_shelx_estimated_absorpt_t_max 0.689

loop_
_space_group_symop_operation_xyz
'x, y, z'
'x+1/2, -y+1/2, z+1/2'
'-x, -y, -z'
'-x-1/2, y-1/2, -z-1/2'

loop_
_atom_site_label
_atom_site_type_symbol
_atom_site_fract_x
_atom_site_fract_y
_atom_site_fract_z
_atom_site_U_iso_or_equiv
_atom_site_adp_type
_atom_site_occupancy
_atom_site_site_symmetry_order
_atom_site_calc_flag
_atom_site_refinement_flags_posn
_atom_site_refinement_flags_adp
_atom_site_refinement_flags_occupancy
_atom_site_disorder_assembly
_atom_site_disorder_group
Mn Mn 0.72279(2) 0.71251(2) 0.20193(2) 0.01569(5) Uani 1 1 d . . . . .
I1 I 0.73699(2) 0.58736(2) 0.11404(2) 0.02401(3) Uani 1 1 d . . . . .
I2 I 0.61435(2) 0.83988(2) 0.13572(2) 0.02498(3) Uani 1 1 d . . . . .
P1 P 0.61727(3) 0.70469(2) 0.36556(2) 0.01671(8) Uani 1 1 d . . . . .
O1 O 0.62970(10) 0.68268(7) 0.28531(6) 0.0211(2) Uani 1 1 d . . . . .
N11 N 0.61689(12) 0.79703(8) 0.38749(8) 0.0204(3) Uani 1 1 d . . . . .
N12 N 0.73009(12) 0.66763(8) 0.42455(8) 0.0215(3) Uani 1 1 d . . . . .
C11 C 0.47917(13) 0.66731(9) 0.38446(8) 0.0172(3) Uani 1 1 d . . . . .
C12 C 0.41867(14) 0.61459(9) 0.33414(8) 0.0181(3) Uani 1 1 d . . . . .
H12 H 0.447253 0.602635 0.288260 0.022 Uiso 1 1 calc R U . . .
C13 C 0.25150(15) 0.52273(10) 0.29889(10) 0.0266(3) Uani 1 1 d . . . . .
H13 H 0.278811 0.509700 0.252845 0.032 Uiso 1 1 calc R U . . .
C14 C 0.15139(17) 0.48827(11) 0.31620(12) 0.0338(4) Uani 1 1 d . . . . .
H14 H 0.109430 0.451530 0.281934 0.041 Uiso 1 1 calc R U . . .
C15 C 0.11018(17) 0.50689(11) 0.38441(12) 0.0347(4) Uani 1 1 d . . . . .
H15 H 0.040712 0.482446 0.395708 0.042 Uiso 1 1 calc R U . . .
C16 C 0.16854(15) 0.55937(10) 0.43427(11) 0.0275(4) Uani 1 1 d . . . . .
H16 H 0.139664 0.571202 0.480068 0.033 Uiso 1 1 calc R U . . .
C17 C 0.33463(14) 0.65275(10) 0.46833(9) 0.0222(3) Uani 1 1 d . . . . .
H17 H 0.305555 0.666824 0.513503 0.027 Uiso 1 1 calc R U . . .
C18 C 0.43552(14) 0.68684(10) 0.45259(9) 0.0207(3) Uani 1 1 d . . . . .
H18 H 0.476702 0.723647 0.487135 0.025 Uiso 1 1 calc R U . . .
C19 C 0.31438(14) 0.57780(9) 0.34961(9) 0.0191(3) Uani 1 1 d . . . . .
C110 C 0.27238(14) 0.59662(9) 0.41834(9) 0.0209(3) Uani 1 1 d . . . . .
C111 C 0.72606(16) 0.84288(10) 0.39112(11) 0.0299(4) Uani 1 1 d . . . . .
H11A H 0.730768 0.863634 0.340322 0.045 Uiso 1 1 calc R U . . .
H11B H 0.794957 0.809665 0.408293 0.045 Uiso 1 1 calc R U . . .
H11C H 0.725259 0.885917 0.427153 0.045 Uiso 1 1 calc R U . . .
C112 C 0.51092(16) 0.84414(10) 0.36272(11) 0.0294(4) Uani 1 1 d . . . . .
H11D H 0.503839 0.883447 0.401614 0.044 Uiso 1 1 calc R U . . .
H11E H 0.440630 0.810678 0.355604 0.044 Uiso 1 1 calc R U . . .
H11F H 0.517345 0.869842 0.314336 0.044 Uiso 1 1 calc R U . . .
C113 C 0.77610(17) 0.59160(10) 0.40587(11) 0.0310(4) Uani 1 1 d . . . . .
H11G H 0.859049 0.586631 0.430588 0.046 Uiso 1 1 calc R U . . .
H11H H 0.770948 0.587143 0.350390 0.046 Uiso 1 1 calc R U . . .
H11I H 0.728991 0.550309 0.424183 0.046 Uiso 1 1 calc R U . . .
C114 C 0.74194(16) 0.68105(12) 0.50696(10) 0.0312(4) Uani 1 1 d . . . . .
H11J H 0.697806 0.641074 0.529704 0.047 Uiso 1 1 calc R U . . .
H11K H 0.710092 0.732395 0.516111 0.047 Uiso 1 1 calc R U . . .
H11L H 0.825863 0.678665 0.530190 0.047 Uiso 1 1 calc R U . . .
P2 P 0.99408(3) 0.79525(2) 0.26785(2) 0.01674(8) Uani 1 1 d . . . . .
O2 O 0.88374(9) 0.74641(6) 0.25795(6) 0.0208(2) Uani 1 1 d . . . . .
N21 N 0.98484(12) 0.88462(8) 0.23576(7) 0.0204(3) Uani 1 1 d . . . . .
N22 N 1.04269(12) 0.80503(8) 0.35978(7) 0.0204(3) Uani 1 1 d . . . . .
C21 C 1.10068(13) 0.74887(9) 0.21903(9) 0.0189(3) Uani 1 1 d . . . . .
C22 C 1.07191(14) 0.67992(9) 0.18142(9) 0.0207(3) Uani 1 1 d . . . . .
H22 H 0.994862 0.658699 0.179722 0.025 Uiso 1 1 calc R U . . .
C23 C 1.12574(16) 0.56975(10) 0.10456(10) 0.0265(3) Uani 1 1 d . . . . .
H23 H 1.047839 0.549232 0.100429 0.032 Uiso 1 1 calc R U . . .
C24 C 1.20912(17) 0.53139(10) 0.07134(10) 0.0299(4) Uani 1 1 d . . . . .
H24 H 1.188550 0.484528 0.044063 0.036 Uiso 1 1 calc R U . . .
C25 C 1.32508(17) 0.56113(11) 0.07746(10) 0.0305(4) Uani 1 1 d . . . . .
H25 H 1.382271 0.533730 0.054726 0.037 Uiso 1 1 calc R U . . .
C26 C 1.35641(15) 0.62903(11) 0.11576(9) 0.0265(4) Uani 1 1 d . . . . .
H26 H 1.434965 0.648326 0.119483 0.032 Uiso 1 1 calc R U . . .
C27 C 1.29950(14) 0.74226(10) 0.18875(9) 0.0230(3) Uani 1 1 d . . . . .
H27 H 1.376808 0.763526 0.191977 0.028 Uiso 1 1 calc R U . . .
C28 C 1.21645(14) 0.78082(10) 0.22145(9) 0.0220(3) Uani 1 1 d . . . . .
H28 H 1.235860 0.829274 0.245994 0.026 Uiso 1 1 calc R U . . .
C29 C 1.15563(14) 0.63997(9) 0.14508(9) 0.0207(3) Uani 1 1 d . . . . .
C210 C 1.27164(14) 0.67077(9) 0.15000(9) 0.0214(3) Uani 1 1 d . . . . .
C211 C 0.97563(15) 0.89928(10) 0.15345(9) 0.0242(3) Uani 1 1 d . . . . .
H21A H 0.891877 0.903081 0.130125 0.036 Uiso 1 1 calc R U . . .
H21B H 1.012824 0.856477 0.129809 0.036 Uiso 1 1 calc R U . . .
H21C H 1.016032 0.948050 0.145528 0.036 Uiso 1 1 calc R U . . .
C212 C 0.92497(16) 0.94438(9) 0.27441(10) 0.0253(3) Uani 1 1 d . . . . .
H21D H 0.963185 0.994746 0.270026 0.038 Uiso 1 1 calc R U . . .
H21E H 0.930355 0.930811 0.328479 0.038 Uiso 1 1 calc R U . . .
H21F H 0.841407 0.947475 0.250501 0.038 Uiso 1 1 calc R U . . .
C213 C 1.14776(16) 0.85152(12) 0.38814(10) 0.0318(4) Uani 1 1 d . . . . .
H21G H 1.139980 0.874132 0.437705 0.048 Uiso 1 1 calc R U . . .
H21H H 1.155399 0.893228 0.351718 0.048 Uiso 1 1 calc R U . . .
H21I H 1.218359 0.818385 0.394014 0.048 Uiso 1 1 calc R U . . .
C214 C 1.02074(16) 0.74436(11) 0.41335(10) 0.0304(4) Uani 1 1 d . . . . .
H21J H 1.088035 0.708365 0.421688 0.046 Uiso 1 1 calc R U . . .
H21K H 0.948429 0.715941 0.392179 0.046 Uiso 1 1 calc R U . . .
H21L H 1.011033 0.768125 0.462067 0.046 Uiso 1 1 calc R U . . .

loop_
_atom_site_aniso_label
_atom_site_aniso_U_11
_atom_site_aniso_U_22
_atom_site_aniso_U_33
_atom_site_aniso_U_23
_atom_site_aniso_U_13
_atom_site_aniso_U_12
Mn 0.01563(11) 0.01706(11) 0.01482(10) -0.00137(8) 0.00384(8) -0.00084(8)
I1 0.03076(6) 0.02121(5) 0.02096(5) -0.00712(4) 0.00699(4) -0.00293(4)
I2 0.02309(5) 0.02518(6) 0.02742(6) 0.00705(4) 0.00642(4) 0.00671(4)
P1 0.01658(18) 0.01832(18) 0.01565(17) -0.00080(14) 0.00390(14) -0.00080(14)
O1 0.0215(6) 0.0249(6) 0.0185(5) -0.0021(4) 0.0080(4) -0.0031(4)
N11 0.0191(6) 0.0184(6) 0.0239(7) -0.0019(5) 0.0044(5) -0.0004(5)
N12 0.0192(6) 0.0228(7) 0.0219(7) -0.0001(5) 0.0020(5) 0.0023(5)
C11 0.0160(7) 0.0199(7) 0.0160(7) 0.0013(6) 0.0031(6) 0.0003(6)
C12 0.0197(7) 0.0187(7) 0.0160(7) 0.0006(6) 0.0036(6) 0.0031(6)
C13 0.0264(8) 0.0218(8) 0.0310(9) -0.0059(7) 0.0033(7) -0.0003(7)
C14 0.0282(9) 0.0234(9) 0.0485(11) -0.0085(8) 0.0023(8) -0.0073(7)
C15 0.0274(9) 0.0249(9) 0.0539(12) -0.0008(8) 0.0125(9) -0.0072(7)
C16 0.0262(9) 0.0231(8) 0.0353(9) 0.0042(7) 0.0110(7) -0.0002(7)
C17 0.0226(8) 0.0276(8) 0.0171(7) 0.0003(6) 0.0055(6) 0.0000(6)
C18 0.0210(8) 0.0262(8) 0.0148(7) -0.0027(6) 0.0023(6) -0.0025(6)
C19 0.0181(7) 0.0158(7) 0.0227(7) 0.0013(6) 0.0011(6) 0.0017(6)
C110 0.0193(7) 0.0202(7) 0.0231(8) 0.0045(6) 0.0034(6) 0.0019(6)
C111 0.0274(9) 0.0229(8) 0.0399(10) -0.0067(7) 0.0073(8) -0.0068(7)
C112 0.0276(9) 0.0233(8) 0.0364(10) 0.0018(7) 0.0025(8) 0.0051(7)
C113 0.0314(9) 0.0245(9) 0.0371(10) 0.0028(7) 0.0058(8) 0.0066(7)
C114 0.0270(9) 0.0429(11) 0.0214(8) 0.0000(7) -0.0030(7) 0.0030(8)
P2 0.01579(18) 0.01612(18) 0.01821(18) -0.00286(14) 0.00254(14) -0.00073(14)
O2 0.0165(5) 0.0206(5) 0.0253(6) -0.0050(4) 0.0036(4) -0.0017(4)
N21 0.0237(7) 0.0186(6) 0.0194(6) -0.0017(5) 0.0048(5) 0.0008(5)
N22 0.0215(7) 0.0215(7) 0.0175(6) -0.0005(5) 0.0016(5) -0.0031(5)
C21 0.0168(7) 0.0200(7) 0.0197(7) -0.0011(6) 0.0028(6) 0.0010(6)
C22 0.0177(7) 0.0209(7) 0.0233(8) -0.0024(6) 0.0033(6) 0.0001(6)
C23 0.0279(9) 0.0255(8) 0.0256(8) -0.0043(7) 0.0034(7) 0.0039(7)
C24 0.0394(10) 0.0264(9) 0.0241(8) -0.0046(7) 0.0056(7) 0.0093(8)
C25 0.0342(10) 0.0345(10) 0.0248(8) 0.0013(7) 0.0105(7) 0.0157(8)
C26 0.0238(8) 0.0342(9) 0.0226(8) 0.0042(7) 0.0071(7) 0.0081(7)
C27 0.0172(7) 0.0290(8) 0.0225(8) 0.0029(6) 0.0026(6) -0.0016(6)
C28 0.0202(8) 0.0227(8) 0.0229(8) -0.0019(6) 0.0026(6) -0.0024(6)
C29 0.0221(8) 0.0207(7) 0.0192(7) -0.0002(6) 0.0033(6) 0.0040(6)
C210 0.0216(8) 0.0247(8) 0.0179(7) 0.0035(6) 0.0035(6) 0.0056(6)
C211 0.0271(8) 0.0235(8) 0.0212(8) 0.0009(6) 0.0020(6) -0.0018(7)
C212 0.0305(9) 0.0169(7) 0.0304(9) -0.0023(6) 0.0103(7) 0.0015(6)
C213 0.0299(9) 0.0407(10) 0.0231(8) -0.0043(7) -0.0008(7) -0.0117(8)
C214 0.0247(9) 0.0347(10) 0.0309(9) 0.0119(8) 0.0015(7) 0.0011(7)

loop_
_atom_type_symbol
_atom_type_description
_atom_type_scat_dispersion_real
_atom_type_scat_dispersion_imag
_atom_type_scat_source
C C 0.0033 0.0016 'International Tables Vol C Tables 4.2.6.8 and 6.1.1.4'
H H 0.0000 0.0000 'International Tables Vol C Tables 4.2.6.8 and 6.1.1.4'
N N 0.0061 0.0033 'International Tables Vol C Tables 4.2.6.8 and 6.1.1.4'
O O 0.0106 0.0060 'International Tables Vol C Tables 4.2.6.8 and 6.1.1.4'
P P 0.1023 0.0942 'International Tables Vol C Tables 4.2.6.8 and 6.1.1.4'
I I -0.4742 1.8119 'International Tables Vol C Tables 4.2.6.8 and 6.1.1.4'
Mn Mn 0.3368 0.7283 'International Tables Vol C Tables 4.2.6.8 and 6.1.1.4'

loop_
_geom_angle_atom_site_label_1
_geom_angle_atom_site_label_2
_geom_angle_atom_site_label_3
_geom_angle
_geom_angle_site_symmetry_1
_geom_angle_site_symmetry_3
_geom_angle_publ_flag
O2 Mn O1 105.06(5) . . ?
O2 Mn I1 112.22(3) . . ?
O1 Mn I1 108.17(3) . . ?
O2 Mn I2 107.10(3) . . ?
O1 Mn I2 105.36(3) . . ?
I1 Mn I2 117.981(9) . . ?
O1 P1 N11 118.33(7) . . ?
O1 P1 N12 108.41(7) . . ?
N11 P1 N12 104.95(7) . . ?
O1 P1 C11 108.31(7) . . ?
N11 P1 C11 105.48(7) . . ?
N12 P1 C11 111.31(7) . . ?
P1 O1 Mn 140.53(7) . . ?
C112 N11 C111 111.74(14) . . ?
C112 N11 P1 120.13(11) . . ?
C111 N11 P1 119.71(11) . . ?
C114 N12 C113 112.92(14) . . ?
C114 N12 P1 120.32(11) . . ?
C113 N12 P1 118.26(12) . . ?
C12 C11 C18 119.83(14) . . ?
C12 C11 P1 118.62(11) . . ?
C18 C11 P1 121.40(12) . . ?
C11 C12 C19 121.10(14) . . ?
C14 C13 C19 120.08(16) . . ?
C13 C14 C15 120.52(17) . . ?
C16 C15 C14 120.83(17) . . ?
C15 C16 C110 120.43(17) . . ?
C18 C17 C110 121.13(15) . . ?
C17 C18 C11 120.11(14) . . ?
C13 C19 C12 121.96(15) . . ?
C13 C19 C110 119.26(15) . . ?
C12 C19 C110 118.78(14) . . ?
C16 C110 C17 122.09(15) . . ?
C16 C110 C19 118.88(15) . . ?
C17 C110 C19 119.02(14) . . ?
O2 P2 N21 118.76(7) . . ?
O2 P2 N22 108.13(7) . . ?
N21 P2 N22 103.93(7) . . ?
O2 P2 C21 108.66(7) . . ?
N21 P2 C21 105.00(7) . . ?
N22 P2 C21 112.40(7) . . ?
P2 O2 Mn 153.53(8) . . ?
C212 N21 C211 112.54(13) . . ?
C212 N21 P2 120.23(11) . . ?
C211 N21 P2 119.80(11) . . ?
C213 N22 C214 112.85(14) . . ?
C213 N22 P2 121.34(11) . . ?
C214 N22 P2 120.44(12) . . ?
C22 C21 C28 119.49(14) . . ?
C22 C21 P2 119.43(12) . . ?
C28 C21 P2 121.03(12) . . ?
C21 C22 C29 120.97(15) . . ?
C24 C23 C29 120.15(17) . . ?
C23 C24 C25 120.36(17) . . ?
C26 C25 C24 120.85(16) . . ?
C25 C26 C210 120.20(17) . . ?
C28 C27 C210 120.78(15) . . ?
C27 C28 C21 120.53(15) . . ?
C210 C29 C23 119.54(15) . . ?
C210 C29 C22 119.14(14) . . ?
C23 C29 C22 121.32(15) . . ?
C29 C210 C27 119.04(14) . . ?
C29 C210 C26 118.87(15) . . ?
C27 C210 C26 122.09(15) . . ?

loop_
_geom_bond_atom_site_label_1
_geom_bond_atom_site_label_2
_geom_bond_distance
_geom_bond_site_symmetry_2
_geom_bond_publ_flag
Mn O2 2.0259(11) . ?
Mn O1 2.0299(11) . ?
Mn I1 2.6814(2) . ?
Mn I2 2.6905(2) . ?
P1 O1 1.5042(11) . ?
P1 N11 1.6368(13) . ?
P1 N12 1.6478(14) . ?
P1 C11 1.7894(15) . ?
N11 C112 1.463(2) . ?
N11 C111 1.470(2) . ?
N12 C114 1.465(2) . ?
N12 C113 1.469(2) . ?
C11 C12 1.376(2) . ?
C11 C18 1.425(2) . ?
C12 C19 1.418(2) . ?
C13 C14 1.370(3) . ?
C13 C19 1.418(2) . ?
C14 C15 1.409(3) . ?
C15 C16 1.359(3) . ?
C16 C110 1.420(2) . ?
C17 C18 1.365(2) . ?
C17 C110 1.420(2) . ?
C19 C110 1.422(2) . ?
P2 O2 1.5023(11) . ?
P2 N21 1.6379(14) . ?
P2 N22 1.6422(13) . ?
P2 C21 1.7977(16) . ?
N21 C212 1.469(2) . ?
N21 C211 1.469(2) . ?
N22 C213 1.461(2) . ?
N22 C214 1.463(2) . ?
C21 C22 1.375(2) . ?
C21 C28 1.428(2) . ?
C22 C29 1.419(2) . ?
C23 C24 1.372(2) . ?
C23 C29 1.419(2) . ?
C24 C25 1.409(3) . ?
C25 C26 1.369(3) . ?
C26 C210 1.423(2) . ?
C27 C28 1.366(2) . ?
C27 C210 1.420(2) . ?
C29 C210 1.418(2) . ?
